data_4115985
loop_
_publ_author_name
'Matthew A. Withersby'
'Alexander J. Blake'
'Neil R. Champness'
'Paul A. Cooke'
'Peter Hubberstey'
'Martin Schr\"oder'

_publ_section_title
;
 Assembly of a Three-Dimensional Polyknotted Coordination Polymer
;
_journal_name_full 'Journal of the American Chemical Society'
_journal_page_first 4044
_journal_page_last 4046
_journal_paper_doi 10.1021/ja991698n
_journal_volume 122
_journal_year 2000
_chemical_formula_moiety {[Cd2(4-pytz)3(NO3)3(OH)(MeOH)]}
_chemical_formula_sum 'C21.47 H12.88 Cd Cl0.5 N10.5 O5.83'
_chemical_formula_weight 641.36
_chemical_name_common {[Cd2(4-pytz)3(NO3)3(OH)(MeOH)]}
_chemical_name_systematic
;
3,6-bis(pyrid-4-yl)-1,2,4,5-tetrazine Cadmium Nitrate hydroxide 
Dichloromethane Toluene Methanol Solvate
;
_space_group_IT_number 15
_symmetry_cell_setting monoclinic
_symmetry_space_group_name_Hall '-C 2yc'
_symmetry_space_group_name_H-M 'C 1 2/c 1'
_atom_sites_solution_hydrogens geom
_atom_sites_solution_primary direct
_atom_sites_solution_secondary difmap
_audit_creation_method SHELXL-97
_cell_angle_alpha 90.00
_cell_angle_beta 122.48(4)
_cell_angle_gamma 90.00
_cell_formula_units_Z 8
_cell_length_a 19.835(7)
_cell_length_b 23.936(5)
_cell_length_c 13.841(6)
_cell_measurement_reflns_used 37
_cell_measurement_temperature 150(2)
_cell_measurement_theta_max 15.5
_cell_measurement_theta_min 12
_cell_volume 5543(4)
_computing_cell_refinement 'STADI-4 (stoe & cie, 1996a)'
_computing_data_collection 'STADI-4 (stoe & cie, 1996a)'
_computing_data_reduction 'X-RED (stoe & cie, 1996b)'
_computing_molecular_graphics 'SHELXTL/PC (version 5.03)(Sheldrick, 1994)'
_computing_publication_material 'SHELXL-97 (Sheldrick, 1997)'
_computing_structure_refinement 'SHELXL-97 (Sheldrick, 1997)'
_computing_structure_solution 'SHELXS-97 (Sheldrick, 1990)'
_diffrn_ambient_temperature 150(2)
_diffrn_measured_fraction_theta_full 0.484
_diffrn_measured_fraction_theta_max 0.484
_diffrn_measurement_device_type 'Stoe Stadi-4 Four-circle'
_diffrn_measurement_method omega-theta
_diffrn_radiation_monochromator graphite
_diffrn_radiation_source 'fine-focus sealed tube'
_diffrn_radiation_type MoK\a
_diffrn_radiation_wavelength 0.71073
_diffrn_reflns_av_R_equivalents 0.0430
_diffrn_reflns_av_sigmaI/netI 0.0541
_diffrn_reflns_limit_h_max 23
_diffrn_reflns_limit_h_min -23
_diffrn_reflns_limit_k_max 28
_diffrn_reflns_limit_k_min -28
_diffrn_reflns_limit_l_max 16
_diffrn_reflns_limit_l_min -9
_diffrn_reflns_number 8847
_diffrn_reflns_theta_full 25.04
_diffrn_reflns_theta_max 25.04
_diffrn_reflns_theta_min 2.70
_diffrn_standards_decay_% 'random-variation +/-10.6'
_diffrn_standards_interval_time 60
_diffrn_standards_number 3
_exptl_absorpt_coefficient_mu 0.890
_exptl_absorpt_correction_T_max 0.938
_exptl_absorpt_correction_T_min 0.771
_exptl_absorpt_correction_type numerical
_exptl_crystal_colour red
_exptl_crystal_density_diffrn 1.537
_exptl_crystal_description column
_exptl_crystal_F_000 2547
_exptl_crystal_size_max 0.50
_exptl_crystal_size_mid 0.16
_exptl_crystal_size_min 0.12
_refine_diff_density_max 1.009
_refine_diff_density_min -0.900
_refine_diff_density_rms 0.125
_refine_ls_extinction_method none
_refine_ls_goodness_of_fit_ref 1.026
_refine_ls_hydrogen_treatment 'riding model'
_refine_ls_matrix_type full
_refine_ls_number_parameters 369
_refine_ls_number_reflns 4887
_refine_ls_number_restraints 10
_refine_ls_restrained_S_all 1.026
_refine_ls_R_factor_all 0.0948
_refine_ls_R_factor_gt 0.0668
_refine_ls_shift/su_max 0.001
_refine_ls_shift/su_mean 0.000
_refine_ls_structure_factor_coef Fsqd
_refine_ls_weighting_details 'w=1/[\s^2^(Fo^2^)+(0.1040P)^2^+29.5140P] where P=(Fo^2^+2Fc^2^)/3'
_refine_ls_weighting_scheme calc
_refine_ls_wR_factor_gt 0.1706
_refine_ls_wR_factor_ref 0.1946
_reflns_number_gt 3521
_reflns_number_total 4887
_reflns_threshold_expression >2sigma(I)
_cod_data_source_file ja991698n_2.cif
_cod_data_source_block compound1a
_cod_depositor_comments
;
The following automatic conversions were performed:

'_refine_ls_weighting_scheme' value 'calc
w=1/[\s^2^(Fo^2^)+(0.1040P)^2^+29.5140P] where P=(Fo^2^+2Fc^2^)/3'
was changed to 'calc'. New tag '_refine_ls_weighting_details' was
created. The value of the new tag was set to
'w=1/[\s^2^(Fo^2^)+(0.1040P)^2^+29.5140P] where P=(Fo^2^+2Fc^2^)/3'.

Automatic conversion script
Id: cif_fix_values 3143 2015-03-26 13:38:13Z robertas 
;
_cod_original_cell_volume 5543(3)
_cod_original_formula_sum 'C21.47 H12.88 Cd Cl0.50 N10.50 O5.83'
_cod_database_code 4115985

loop_
_symmetry_equiv_pos_as_xyz
'x, y, z'
'-x, y, -z+1/2'
'x+1/2, y+1/2, z'
'-x+1/2, y+1/2, -z+1/2'
'-x, -y, -z'
'x, -y, z-1/2'
'-x+1/2, -y+1/2, -z'
'x+1/2, -y+1/2, z-1/2'

loop_
_atom_site_label
_atom_site_type_symbol
_atom_site_fract_x
_atom_site_fract_y
_atom_site_fract_z
_atom_site_U_iso_or_equiv
_atom_site_adp_type
_atom_site_occupancy
_atom_site_calc_flag
_atom_site_refinement_flags
_atom_site_disorder_assembly
_atom_site_disorder_group
Cd Cd 0.66669(3) -0.107459(18) -0.05397(5) 0.0496(2) Uani 1 d . . .
N10 N 0.8157(4) -0.1531(3) 0.1751(6) 0.0572(16) Uani 1 d . . .
O11 O 0.7857(3) -0.1588(2) 0.0726(4) 0.0540(12) Uani 1 d . . .
O12 O 0.7833(14) -0.1315(9) 0.2240(19) 0.063(5) Uiso 0.33 d P A 1
O12' O 0.7629(12) -0.1163(8) 0.1831(17) 0.058(5) Uiso 0.33 d P A 2
O12" O 0.8118(17) -0.1130(11) 0.218(2) 0.093(7) Uiso 0.33 d P A 3
O13 O 0.8758(4) -0.1790(3) 0.2437(6) 0.102(3) Uani 1 d . . .
N20 N 0.5000 -0.0721(3) -0.2500 0.0467(19) Uani 1 d S . .
O21 O 0.5712(6) -0.0527(4) -0.2017(8) 0.046(2) Uiso 0.50 d P B 1
O22 O 0.5000 -0.1221(8) -0.2500 0.067(4) Uiso 0.50 d SP B 1
O21' O 0.5522(7) -0.0472(5) -0.1550(11) 0.065(3) Uiso 0.50 d P B 2
O22' O 0.5240(11) -0.1102(7) -0.2743(15) 0.038(4) Uiso 0.25 d P . 2
C1M C 0.6652(18) -0.0181(13) 0.148(2) 0.140(11) Uiso 0.50 d PD B 1
O1M O 0.6217(7) -0.0458(4) 0.0416(10) 0.058(3) Uiso 0.50 d PD B 1
O1M' O 0.6771(9) -0.0617(6) 0.0892(13) 0.089(4) Uiso 0.50 d P B 2
C3 C 0.7368(4) -0.2272(3) -0.4284(7) 0.0521(18) Uani 1 d . . .
N4 N 0.6957(5) -0.2079(3) -0.5359(7) 0.0642(18) Uani 1 d . . .
N5 N 0.7091(4) -0.2316(3) -0.6092(6) 0.0589(16) Uani 1 d . . .
N31 N 0.6896(3) -0.1529(2) -0.1906(5) 0.0448(13) Uani 1 d . . .
C32 C 0.6593(5) -0.1319(3) -0.2933(7) 0.060(2) Uani 1 d . . .
H32A H 0.6262 -0.0999 -0.3133 0.072 Uiso 1 calc R . .
C33 C 0.6726(5) -0.1537(3) -0.3749(8) 0.066(2) Uani 1 d . . .
H33A H 0.6492 -0.1370 -0.4483 0.079 Uiso 1 calc R . .
C34 C 0.7211(4) -0.2008(3) -0.3459(7) 0.0485(17) Uani 1 d . . .
C35 C 0.7533(5) -0.2231(3) -0.2381(7) 0.0531(18) Uani 1 d . . .
H35A H 0.7864 -0.2553 -0.2156 0.064 Uiso 1 calc R . .
C36 C 0.7367(4) -0.1980(3) -0.1623(7) 0.0531(18) Uani 1 d . . .
H36A H 0.7597 -0.2134 -0.0878 0.064 Uiso 1 calc R . .
N131 N 0.5995(3) -0.1802(2) -0.0375(6) 0.0552(16) Uani 1 d . . .
C132 C 0.5646(5) -0.1763(3) 0.0224(10) 0.073(3) Uani 1 d . . .
H13A H 0.5691 -0.1425 0.0612 0.087 Uiso 1 calc R . .
C133 C 0.5223(5) -0.2201(3) 0.0295(10) 0.072(3) Uani 1 d . . .
H13B H 0.4961 -0.2156 0.0698 0.086 Uiso 1 calc R . .
C134 C 0.5182(4) -0.2703(3) -0.0221(6) 0.0466(17) Uani 1 d . . .
C135 C 0.5547(4) -0.2747(3) -0.0828(7) 0.0516(18) Uani 1 d . . .
H13C H 0.5533 -0.3088 -0.1189 0.062 Uiso 1 calc R . .
C136 C 0.5939(4) -0.2282(3) -0.0900(7) 0.0550(19) Uani 1 d . . .
H13D H 0.6175 -0.2308 -0.1340 0.066 Uiso 1 calc R . .
N101 N 0.4548(3) -0.4119(2) -0.0299(5) 0.0451(13) Uani 1 d . . .
N102 N 0.4987(3) -0.3691(2) -0.0234(5) 0.0461(14) Uani 1 d . . .
C103 C 0.4734(4) -0.3183(3) -0.0183(6) 0.0473(17) Uani 1 d . . .
N104 N 0.4125(4) -0.3074(2) -0.0053(6) 0.0521(15) Uani 1 d . . .
N105 N 0.3680(4) -0.3500(2) -0.0127(6) 0.0517(15) Uani 1 d . . .
C106 C 0.3888(4) -0.4006(3) -0.0295(6) 0.0427(15) Uani 1 d . . .
N161 N 0.2429(4) -0.5359(2) -0.0546(7) 0.0623(19) Uani 1 d . . .
C162 C 0.2181(5) -0.4835(3) -0.0633(9) 0.070(3) Uani 1 d . . .
H16B H 0.1671 -0.4770 -0.0747 0.084 Uiso 1 calc R . .
C163 C 0.2630(4) -0.4382(3) -0.0566(8) 0.060(2) Uani 1 d . . .
H16C H 0.2441 -0.4012 -0.0615 0.072 Uiso 1 calc R . .
C164 C 0.3368(4) -0.4479(3) -0.0424(6) 0.0437(16) Uani 1 d . . .
C165 C 0.3622(4) -0.5023(3) -0.0360(6) 0.0467(16) Uani 1 d . . .
H16D H 0.4119 -0.5101 -0.0281 0.056 Uiso 1 calc R . .
C166 C 0.3128(4) -0.5452(3) -0.0416(7) 0.0551(19) Uani 1 d . . .
H16E H 0.3303 -0.5827 -0.0357 0.066 Uiso 1 calc R . .
C1S C 0.4398(12) 0.089(3) -0.216(4) 0.16(3) Uiso 0.25 d PD . .
Cl1S Cl 0.5279(8) 0.0703(5) -0.1270(12) 0.111(4) Uani 0.25 d PD . .
Cl2S Cl 0.4331(10) 0.1296(5) -0.3104(12) 0.169(9) Uani 0.25 d PD . .
C1X C 0.4758(11) 0.4909(5) -0.250(2) 0.086(9) Uiso 0.33 d PGD C -1
C2X C 0.4066(10) 0.4774(6) -0.2535(19) 0.075(7) Uiso 0.33 d PGD C -1
C3X C 0.3861(10) 0.4218(8) -0.2549(18) 0.066(6) Uiso 0.33 d PGD C -1
C4X C 0.4349(14) 0.3796(5) -0.253(3) 0.108(11) Uiso 0.33 d PGD C -1
C5X C 0.5041(14) 0.3931(6) -0.250(3) 0.081(6) Uiso 0.33 d PGD C -1
C6X C 0.5246(11) 0.4488(7) -0.249(2) 0.071(7) Uiso 0.33 d PGD C -1
C7X C 0.498(2) 0.5504(10) -0.249(4) 0.091(7) Uiso 0.33 d PD C -1
O1Y O 0.5274(18) 0.0300(13) 0.023(3) 0.139(10) Uiso 0.33 d PD D -2
C1Y C 0.457(2) 0.0391(16) -0.083(3) 0.102(11) Uiso 0.33 d PD D -2

loop_
_atom_site_aniso_label
_atom_site_aniso_U_11
_atom_site_aniso_U_22
_atom_site_aniso_U_33
_atom_site_aniso_U_23
_atom_site_aniso_U_13
_atom_site_aniso_U_12
Cd 0.0406(3) 0.0288(3) 0.0803(4) 0.0031(2) 0.0329(3) -0.00730(18)
N10 0.064(4) 0.039(3) 0.059(5) -0.013(3) 0.027(4) -0.007(3)
O11 0.050(3) 0.065(3) 0.041(3) -0.002(2) 0.020(2) -0.001(2)
O13 0.074(4) 0.082(5) 0.082(5) 0.029(4) -0.002(4) 0.004(4)
N20 0.039(4) 0.034(4) 0.050(5) 0.000 0.013(4) 0.000
C3 0.056(4) 0.038(4) 0.061(5) 0.002(3) 0.030(4) -0.008(3)
N4 0.081(5) 0.051(4) 0.073(5) 0.006(3) 0.049(4) 0.006(3)
N5 0.071(4) 0.056(4) 0.059(4) 0.008(3) 0.040(4) 0.004(3)
N31 0.041(3) 0.034(3) 0.060(4) -0.004(3) 0.027(3) -0.012(2)
C32 0.074(5) 0.048(4) 0.068(5) 0.023(4) 0.044(5) 0.016(4)
C33 0.082(6) 0.058(5) 0.082(6) 0.019(4) 0.059(5) 0.007(4)
C34 0.049(4) 0.043(4) 0.058(5) 0.000(3) 0.032(4) -0.012(3)
C35 0.053(4) 0.038(4) 0.060(5) 0.002(3) 0.026(4) 0.002(3)
C36 0.053(4) 0.042(4) 0.050(4) 0.001(3) 0.018(4) 0.000(3)
N131 0.039(3) 0.034(3) 0.090(5) 0.007(3) 0.033(3) -0.006(2)
C132 0.075(5) 0.033(4) 0.138(9) -0.004(4) 0.076(6) -0.011(4)
C133 0.079(6) 0.044(4) 0.132(9) 0.001(5) 0.082(6) -0.005(4)
C134 0.032(3) 0.035(3) 0.062(5) 0.011(3) 0.018(3) -0.004(3)
C135 0.056(4) 0.040(4) 0.058(5) 0.007(3) 0.030(4) -0.015(3)
C136 0.054(4) 0.039(4) 0.076(5) 0.003(3) 0.038(4) -0.018(3)
N101 0.049(3) 0.033(3) 0.059(4) 0.000(3) 0.033(3) -0.010(2)
N102 0.042(3) 0.039(3) 0.060(4) 0.010(3) 0.029(3) -0.008(2)
C103 0.047(4) 0.035(3) 0.061(4) 0.007(3) 0.029(3) -0.010(3)
N104 0.055(3) 0.034(3) 0.073(4) 0.002(3) 0.038(3) -0.012(2)
N105 0.053(3) 0.037(3) 0.071(4) 0.001(3) 0.036(3) -0.013(3)
C106 0.047(4) 0.036(3) 0.045(4) 0.004(3) 0.024(3) -0.010(3)
N161 0.052(4) 0.033(3) 0.114(6) -0.003(3) 0.052(4) -0.010(3)
C162 0.056(4) 0.035(4) 0.135(8) 0.001(4) 0.062(5) -0.008(3)
C163 0.051(4) 0.034(3) 0.099(7) 0.001(4) 0.043(4) -0.009(3)
C164 0.052(4) 0.033(3) 0.051(4) 0.001(3) 0.031(3) -0.014(3)
C165 0.046(4) 0.039(3) 0.064(5) -0.006(3) 0.035(3) -0.012(3)
C166 0.058(4) 0.029(3) 0.088(6) -0.006(3) 0.045(4) -0.013(3)
Cl1S 0.129(10) 0.070(6) 0.156(12) -0.003(7) 0.091(10) 0.006(6)
Cl2S 0.175(14) 0.065(6) 0.115(10) 0.004(7) -0.024(9) 0.076(8)

loop_
_atom_type_symbol
_atom_type_description
_atom_type_scat_dispersion_real
_atom_type_scat_dispersion_imag
_atom_type_scat_source
C C 0.0033 0.0016 'International Tables Vol C Tables 4.2.6.8 and 6.1.1.4'
H H 0.0000 0.0000 'International Tables Vol C Tables 4.2.6.8 and 6.1.1.4'
N N 0.0061 0.0033 'International Tables Vol C Tables 4.2.6.8 and 6.1.1.4'
O O 0.0106 0.0060 'International Tables Vol C Tables 4.2.6.8 and 6.1.1.4'
Cd Cd -0.8075 1.2024 'International Tables Vol C Tables 4.2.6.8 and 6.1.1.4'
Cl Cl 0.1484 0.1585 'International Tables Vol C Tables 4.2.6.8 and 6.1.1.4'

loop_
_geom_angle_atom_site_label_1
_geom_angle_atom_site_label_2
_geom_angle_atom_site_label_3
_geom_angle
_geom_angle_site_symmetry_1
_geom_angle_site_symmetry_3
_geom_angle_publ_flag
O1M' Cd N131 93.9(4) . . y
O1M' Cd N161 83.5(4) . 3 y
N131 Cd N161 175.1(3) . 3 y
O1M' Cd O21 98.8(5) . . y
N131 Cd O21 106.0(3) . . y
N161 Cd O21 78.5(3) 3 . y
O1M' Cd O11 91.0(4) . . y
N131 Cd O11 86.26(19) . . y
N161 Cd O11 89.6(2) 3 . y
O21 Cd O11 163.6(3) . . y
O1M' Cd O21' 79.9(5) . . y
N131 Cd O21' 95.5(3) . . y
N161 Cd O21' 88.2(3) 3 . y
O21 Cd O21' 22.3(3) . . ?
O11 Cd O21' 170.9(3) . . y
O1M' Cd N31 165.9(4) . . y
N131 Cd N31 95.7(2) . . y
N161 Cd N31 86.1(2) 3 . y
O21 Cd N31 88.4(3) . . y
O11 Cd N31 79.42(19) . . y
O21' Cd N31 109.2(3) . . y
O1M' Cd O1M 24.2(4) . . ?
N131 Cd O1M 90.2(3) . . y
N161 Cd O1M 89.1(3) 3 . y
O21 Cd O1M 76.8(4) . . y
O11 Cd O1M 114.6(3) . . y
O21' Cd O1M 56.5(4) . . y
N31 Cd O1M 165.1(3) . . y
O12" N10 O11 124.5(15) . . ?
O12" N10 O13 109.4(15) . . ?
O11 N10 O13 120.8(7) . . ?
O12" N10 O12 36.2(14) . . ?
O11 N10 O12 126.7(12) . . ?
O13 N10 O12 110.8(13) . . ?
O12" N10 O12' 35.5(14) . . ?
O11 N10 O12' 104.0(10) . . ?
O13 N10 O12' 135.1(11) . . ?
O12 N10 O12' 25.4(11) . . ?
N10 O11 Cd 118.0(5) . . ?
O22' N20 O22' 76.3(18) 2_654 . ?
O22' N20 O22 38.1(9) 2_654 . ?
O22' N20 O22 38.1(9) . . ?
O22' N20 O21 85.8(10) 2_654 2_654 ?
O22' N20 O21 130.0(10) . 2_654 ?
O22 N20 O21 111.2(5) . 2_654 ?
O22' N20 O21 130.0(10) 2_654 . ?
O22' N20 O21 85.8(10) . . ?
O22 N20 O21 111.2(5) . . ?
O21 N20 O21 137.5(10) 2_654 . ?
O22' N20 O21' 115.2(10) 2_654 2_654 ?
O22' N20 O21' 107.1(10) . 2_654 ?
O22 N20 O21' 117.2(6) . 2_654 ?
O21 N20 O21' 41.5(6) 2_654 2_654 ?
O21 N20 O21' 114.7(7) . 2_654 ?
O22' N20 O21' 107.1(10) 2_654 . ?
O22' N20 O21' 115.2(10) . . ?
O22 N20 O21' 117.2(6) . . ?
O21 N20 O21' 114.7(7) 2_654 . ?
O21 N20 O21' 41.5(6) . . ?
O21' N20 O21' 125.6(12) 2_654 . ?
N20 O21 Cd 114.0(6) . . ?
N20 O21' Cd 107.7(7) . . ?
N20 O22' O22' 51.9(9) . 2_654 ?
C1M O1M Cd 130.7(15) . . ?
N4 C3 N5 124.7(8) . 7_644 ?
N4 C3 C34 117.2(7) . . ?
N5 C3 C34 118.1(7) 7_644 . ?
N5 N4 C3 117.2(7) . . ?
N4 N5 C3 118.1(7) . 7_644 ?
C32 N31 C36 117.8(7) . . ?
C32 N31 Cd 120.4(5) . . ?
C36 N31 Cd 121.7(5) . . ?
N31 C32 C33 124.1(7) . . ?
C32 C33 C34 118.2(8) . . ?
C35 C34 C33 118.2(7) . . ?
C35 C34 C3 120.3(7) . . ?
C33 C34 C3 121.5(7) . . ?
C34 C35 C36 119.3(7) . . ?
N31 C36 C35 122.4(7) . . ?
C136 N131 C132 118.5(6) . . ?
C136 N131 Cd 119.1(5) . . ?
C132 N131 Cd 122.4(5) . . ?
N131 C132 C133 122.0(8) . . ?
C132 C133 C134 119.7(8) . . ?
C135 C134 C133 118.6(6) . . ?
C135 C134 C103 119.2(7) . . ?
C133 C134 C103 122.1(7) . . ?
C134 C135 C136 118.6(7) . . ?
N131 C136 C135 122.5(8) . . ?
N102 N101 C106 117.1(6) . . ?
N101 N102 C103 117.4(6) . . ?
N102 C103 N104 125.2(6) . . ?
N102 C103 C134 117.4(6) . . ?
N104 C103 C134 117.3(6) . . ?
N105 N104 C103 117.1(6) . . ?
N104 N105 C106 117.2(6) . . ?
N101 C106 N105 125.2(6) . . ?
N101 C106 C164 117.8(6) . . ?
N105 C106 C164 117.0(6) . . ?
C166 N161 C162 118.8(6) . . ?
C166 N161 Cd 121.5(5) . 3_445 ?
C162 N161 Cd 119.6(5) . 3_445 ?
N161 C162 C163 123.0(7) . . ?
C162 C163 C164 118.3(7) . . ?
C165 C164 C163 119.2(6) . . ?
C165 C164 C106 120.5(6) . . ?
C163 C164 C106 120.3(6) . . ?
C164 C165 C166 118.0(6) . . ?
N161 C166 C165 122.8(7) . . ?
Cl1S C1S Cl2S 113.0(12) . . ?
C1S Cl1S C1Y 70.7(13) . . ?
C1S Cl1S Cl2S 89.1(13) . 2_654 ?
C1Y Cl1S Cl2S 155.1(13) . 2_654 ?
C1S Cl2S Cl1S 92(3) . 2_654 ?
C1S Cl2S Cl2S 81.0(11) . 2_654 ?
Cl1S Cl2S Cl2S 75.4(10) 2_654 2_654 ?
C2X C1X C6X 120.0 . . ?
C2X C1X C7X 120.0(4) . . ?
C6X C1X C7X 120.1(4) . . ?
C1X C2X C3X 120.0 . . ?
C4X C3X C2X 120.0 . . ?
C3X C4X C5X 120.0 . . ?
C6X C5X C4X 120.0 . . ?
C5X C6X C1X 120.0 . . ?
O1Y C1Y Cl1S 85(2) . . ?

loop_
_geom_bond_atom_site_label_1
_geom_bond_atom_site_label_2
_geom_bond_distance
_geom_bond_site_symmetry_2
_geom_bond_publ_flag
Cd O1M' 2.176(15) . y
Cd N131 2.276(5) . y
Cd N161 2.287(6) 3 y
Cd O21 2.308(9) . y
Cd O11 2.390(5) . y
Cd O21' 2.405(12) . y
Cd N31 2.427(6) . y
Cd O1M 2.447(11) . y
N10 O12" 1.15(2) . ?
N10 O11 1.216(8) . ?
N10 O13 1.222(9) . ?
N10 O12 1.27(2) . ?
N10 O12' 1.42(2) . ?
N20 O22' 1.160(18) 2_654 ?
N20 O22' 1.160(18) . ?
N20 O22 1.197(19) . ?
N20 O21 1.281(10) 2_654 ?
N20 O21 1.281(10) . ?
N20 O21' 1.301(12) 2_654 ?
N20 O21' 1.301(12) . ?
O22' O22' 1.43(4) 2_654 ?
C1M O1M 1.412(18) . ?
C3 N4 1.337(11) . ?
C3 N5 1.341(10) 7_644 ?
C3 C34 1.477(11) . ?
N4 N5 1.308(9) . ?
N5 C3 1.341(10) 7_644 ?
N31 C32 1.309(10) . ?
N31 C36 1.342(9) . ?
C32 C33 1.391(12) . ?
C33 C34 1.393(11) . ?
C34 C35 1.377(11) . ?
C35 C36 1.392(11) . ?
N131 C136 1.332(10) . ?
N131 C132 1.340(11) . ?
C132 C133 1.376(10) . ?
C133 C134 1.378(11) . ?
C134 C135 1.376(11) . ?
C134 C103 1.471(8) . ?
C135 C136 1.392(9) . ?
N101 N102 1.315(7) . ?
N101 C106 1.339(9) . ?
N102 C103 1.332(9) . ?
C103 N104 1.338(9) . ?
N104 N105 1.316(7) . ?
N105 C106 1.340(9) . ?
C106 C164 1.476(8) . ?
N161 C166 1.318(9) . ?
N161 C162 1.330(9) . ?
N161 Cd 2.287(6) 3_445 ?
C162 C163 1.374(10) . ?
C163 C164 1.387(10) . ?
C164 C165 1.382(10) . ?
C165 C166 1.393(9) . ?
C1S Cl1S 1.569(10) . ?
C1S Cl2S 1.574(10) . ?
Cl1S C1Y 1.95(4) . ?
Cl1S Cl2S 2.02(2) 2_654 ?
Cl2S Cl1S 2.02(2) 2_654 ?
Cl2S Cl2S 2.25(3) 2_654 ?
C1X C2X 1.3900 . ?
C1X C6X 1.3900 . ?
C1X C7X 1.49(3) . ?
C2X C3X 1.3900 . ?
C3X C4X 1.3900 . ?
C4X C5X 1.3900 . ?
C5X C6X 1.3900 . ?
O1Y C1Y 1.396(19) . ?

loop_
_geom_torsion_atom_site_label_1
_geom_torsion_atom_site_label_2
_geom_torsion_atom_site_label_3
_geom_torsion_atom_site_label_4
_geom_torsion
_geom_torsion_site_symmetry_1
_geom_torsion_site_symmetry_4
O12" N10 O11 Cd -30(2) . .
O13 N10 O11 Cd 178.7(6) . .
O12 N10 O11 Cd 15.0(15) . .
O12' N10 O11 Cd 2.3(10) . .
O1M' Cd O11 N10 7.3(6) . .
N131 Cd O11 N10 -86.5(5) . .
N161 Cd O11 N10 90.8(5) 3 .
O21 Cd O11 N10 134.2(9) . .
O21' Cd O11 N10 15(2) . .
N31 Cd O11 N10 176.9(5) . .
O1M Cd O11 N10 2.0(6) . .
O22' N20 O21 Cd 6.3(15) 2_654 .
O22' N20 O21 Cd -61.9(10) . .
O22 N20 O21 Cd -32.9(6) . .
O21 N20 O21 Cd 147.1(6) 2_654 .
O21' N20 O21 Cd -168.8(8) 2_654 .
O21' N20 O21 Cd 74.7(10) . .
O1M' Cd O21 N20 -98.6(7) . .
N131 Cd O21 N20 -1.9(7) . .
N161 Cd O21 N20 179.9(7) 3 .
O11 Cd O21 N20 135.4(7) . .
O21' Cd O21 N20 -65.8(10) . .
N31 Cd O21 N20 93.6(6) . .
O1M Cd O21 N20 -88.3(7) . .
O22' N20 O21' Cd 69.3(11) 2_654 .
O22' N20 O21' Cd -13.3(13) . .
O22 N20 O21' Cd 29.4(8) . .
O21 N20 O21' Cd 162.5(7) 2_654 .
O21 N20 O21' Cd -62.5(9) . .
O21' N20 O21' Cd -150.6(8) 2_654 .
O1M' Cd O21' N20 -153.4(8) . .
N131 Cd O21' N20 -60.4(7) . .
N161 Cd O21' N20 122.8(7) 3 .
O21 Cd O21' N20 59.4(10) . .
O11 Cd O21' N20 -161.0(14) . .
N31 Cd O21' N20 37.6(8) . .
O1M Cd O21' N20 -147.1(9) . .
O22 N20 O22' O22' 0.000(5) . 2_654
O21 N20 O22' O22' -72.3(17) 2_654 2_654
O21 N20 O22' O22' 133.0(12) . 2_654
O21' N20 O22' O22' -112.5(12) 2_654 2_654
O21' N20 O22' O22' 102.7(13) . 2_654
O1M' Cd O1M C1M 15(2) . .
N131 Cd O1M C1M 115(2) . .
N161 Cd O1M C1M -61(2) 3 .
O21 Cd O1M C1M -139(2) . .
O11 Cd O1M C1M 29(2) . .
O21' Cd O1M C1M -149(2) . .
N31 Cd O1M C1M -132(2) . .
N5 C3 N4 N5 0.8(13) 7_644 .
C34 C3 N4 N5 -179.4(6) . .
C3 N4 N5 C3 -0.8(12) . 7_644
O1M' Cd N31 C32 -109.3(17) . .
N131 Cd N31 C32 117.6(6) . .
N161 Cd N31 C32 -66.9(6) 3 .
O21 Cd N31 C32 11.7(6) . .
O11 Cd N31 C32 -157.3(6) . .
O21' Cd N31 C32 19.8(6) . .
O1M Cd N31 C32 4.4(13) . .
O1M' Cd N31 C36 67.0(18) . .
N131 Cd N31 C36 -66.1(5) . .
N161 Cd N31 C36 109.3(5) 3 .
O21 Cd N31 C36 -172.0(5) . .
O11 Cd N31 C36 19.0(5) . .
O21' Cd N31 C36 -163.9(5) . .
O1M Cd N31 C36 -179.3(10) . .
C36 N31 C32 C33 0.4(12) . .
Cd N31 C32 C33 176.8(6) . .
N31 C32 C33 C34 0.1(13) . .
C32 C33 C34 C35 -0.1(11) . .
C32 C33 C34 C3 178.7(7) . .
N4 C3 C34 C35 171.6(7) . .
N5 C3 C34 C35 -8.5(10) 7_644 .
N4 C3 C34 C33 -7.2(10) . .
N5 C3 C34 C33 172.7(7) 7_644 .
C33 C34 C35 C36 -0.3(10) . .
C3 C34 C35 C36 -179.1(6) . .
C32 N31 C36 C35 -0.8(10) . .
Cd N31 C36 C35 -177.1(5) . .
C34 C35 C36 N31 0.7(11) . .
O1M' Cd N131 C136 -164.0(7) . .
N161 Cd N131 C136 -106(3) 3 .
O21 Cd N131 C136 95.7(6) . .
O11 Cd N131 C136 -73.2(6) . .
O21' Cd N131 C136 115.8(6) . .
N31 Cd N131 C136 5.8(6) . .
O1M Cd N131 C136 172.1(6) . .
O1M' Cd N131 C132 16.6(8) . .
N161 Cd N131 C132 75(3) 3 .
O21 Cd N131 C132 -83.7(7) . .
O11 Cd N131 C132 107.4(7) . .
O21' Cd N131 C132 -63.7(7) . .
N31 Cd N131 C132 -173.7(7) . .
O1M Cd N131 C132 -7.3(7) . .
C136 N131 C132 C133 -1.1(14) . .
Cd N131 C132 C133 178.3(7) . .
N131 C132 C133 C134 2.8(15) . .
C132 C133 C134 C135 -2.0(13) . .
C132 C133 C134 C103 -179.5(8) . .
C133 C134 C135 C136 -0.4(11) . .
C103 C134 C135 C136 177.2(7) . .
C132 N131 C136 C135 -1.4(12) . .
Cd N131 C136 C135 179.1(6) . .
C134 C135 C136 N131 2.2(12) . .
C106 N101 N102 C103 -0.8(9) . .
N101 N102 C103 N104 8.6(11) . .
N101 N102 C103 C134 -174.3(6) . .
C135 C134 C103 N102 31.1(10) . .
C133 C134 C103 N102 -151.4(8) . .
C135 C134 C103 N104 -151.5(7) . .
C133 C134 C103 N104 26.0(11) . .
N102 C103 N104 N105 -9.1(11) . .
C134 C103 N104 N105 173.8(7) . .
C103 N104 N105 C106 1.8(10) . .
N102 N101 C106 N105 -6.2(10) . .
N102 N101 C106 C164 177.1(6) . .
N104 N105 C106 N101 5.7(11) . .
N104 N105 C106 C164 -177.6(6) . .
C166 N161 C162 C163 -1.7(15) . .
Cd N161 C162 C163 175.5(8) 3_445 .
N161 C162 C163 C164 1.4(15) . .
C162 C163 C164 C165 0.2(13) . .
C162 C163 C164 C106 -177.2(8) . .
N101 C106 C164 C165 10.5(10) . .
N105 C106 C164 C165 -166.5(7) . .
N101 C106 C164 C163 -172.1(7) . .
N105 C106 C164 C163 10.9(10) . .
C163 C164 C165 C166 -1.4(11) . .
C106 C164 C165 C166 176.0(7) . .
C162 N161 C166 C165 0.3(14) . .
Cd N161 C166 C165 -176.8(6) 3_445 .
C164 C165 C166 N161 1.2(13) . .
Cl2S C1S Cl1S C1Y 177(5) . .
Cl2S C1S Cl1S Cl2S 12(4) . 2_654
Cl1S C1S Cl2S Cl1S 64(5) . 2_654
Cl1S C1S Cl2S Cl2S -11(4) . 2_654
C6X C1X C2X C3X 0.0 . .
C7X C1X C2X C3X 180.0(3) . .
C1X C2X C3X C4X 0.0 . .
C2X C3X C4X C5X 0.0 . .
C3X C4X C5X C6X 0.0 . .
C4X C5X C6X C1X 0.0 . .
C2X C1X C6X C5X 0.0 . .
C7X C1X C6X C5X 180.0(3) . .
C1S Cl1S C1Y O1Y -164(4) . .
Cl2S Cl1S C1Y O1Y -126(3) 2_654 .
